data_7210452
loop_
_publ_author_name
'Garc\'ia-\'Alvarez, Roc\'io'
'Zablocka, Maria'
'Crochet, Pascale'
'Duhayon, Carine'
'Majoral, Jean-Pierre'
'Cadierno, Victorio'

_publ_section_title
;
 Thiazolyl-phosphine hydrochloride salts: effective auxiliary ligands for
 ruthenium-catalyzed nitrile hydration reactions and related amide bond
 forming processes in water
;
_journal_issue 9
_journal_name_full 'Green Chemistry'
_journal_page_first 2447
_journal_paper_doi 10.1039/c3gc41201f
_journal_volume 15
_journal_year 2013
_chemical_formula_moiety 'C9 H12 N6 P S3, 3(Cl), (H2 O)'
_chemical_formula_sum 'C9 H14 Cl3 N6 O P S3'
_chemical_formula_weight 455.78
_space_group_IT_number 61
_symmetry_cell_setting orthorhombic
_symmetry_space_group_name_Hall '-P 2ac 2ab'
_symmetry_space_group_name_H-M 'P b c a'
_atom_sites_solution_hydrogens geom
_atom_sites_solution_primary direct
_audit_creation_date 07-01-26
_audit_creation_method CRYSTALS_ver_12.84
_cell_angle_alpha 90
_cell_angle_beta 90
_cell_angle_gamma 90
_cell_formula_units_Z 8
_cell_length_a 15.0238(16)
_cell_length_b 11.6122(10)
_cell_length_c 20.9195(19)
_cell_measurement_reflns_used 8000
_cell_measurement_temperature 150
_cell_measurement_theta_max 25
_cell_measurement_theta_min 3
_cell_volume 3649.6(6)
_computing_cell_refinement 'IPDS (Stoe & Cie, 1996)'
_computing_data_collection 'IPDS (Stoe & Cie, 1996)'
_computing_data_reduction 'XRED (Stoe & Cie 1996)'
_computing_molecular_graphics 'CAMERON (Watkin et al., 1996)'
_computing_publication_material 'CRYSTALS (Betteridge et al., 2003)'
_computing_structure_refinement 'CRYSTALS (Betteridge et al., 2003)'
_computing_structure_solution 'SIR92 (Altomare et al., 1994)'
_diffrn_ambient_temperature 150
_diffrn_measured_fraction_theta_full 0.974
_diffrn_measured_fraction_theta_max 0.967
_diffrn_measurement_device_type 'Stoe IPDS'
_diffrn_measurement_method '\f scans'
_diffrn_radiation_monochromator graphite
_diffrn_radiation_type 'Mo K\a'
_diffrn_radiation_wavelength 0.71073
_diffrn_reflns_av_R_equivalents 0.070
_diffrn_reflns_limit_h_max 18
_diffrn_reflns_limit_h_min -18
_diffrn_reflns_limit_k_max 13
_diffrn_reflns_limit_k_min -13
_diffrn_reflns_limit_l_max 25
_diffrn_reflns_limit_l_min -25
_diffrn_reflns_number 36255
_diffrn_reflns_theta_full 25.221
_diffrn_reflns_theta_max 26.001
_diffrn_reflns_theta_min 2.372
_diffrn_standards_number 0
_exptl_absorpt_coefficient_mu 0.943
_exptl_absorpt_correction_T_max 0.93
_exptl_absorpt_correction_T_min 0.72
_exptl_absorpt_correction_type multi-scan
_exptl_absorpt_process_details
;
[c.f. r.h. blessing, acta cryst. (1995), a51, 33-38]
;
_exptl_crystal_colour colorless
_exptl_crystal_density_diffrn 1.659
_exptl_crystal_description planar
_exptl_crystal_F_000 1840
_exptl_crystal_size_max 0.50
_exptl_crystal_size_mid 0.30
_exptl_crystal_size_min 0.08
_refine_diff_density_max 2.06
_refine_diff_density_min -0.57
_refine_ls_extinction_method None
_refine_ls_goodness_of_fit_ref 1.1169
_refine_ls_hydrogen_treatment constr
_refine_ls_matrix_type full
_refine_ls_number_parameters 186
_refine_ls_number_reflns 1861
_refine_ls_number_restraints 0
_refine_ls_R_factor_all 0.0953
_refine_ls_R_factor_gt 0.0588
_refine_ls_shift/su_max 0.000328
_refine_ls_structure_factor_coef F
_refine_ls_weighting_details
;
 Method, part 1, Chebychev polynomial, (Watkin, 1994, Prince, 1982) 
 [weight] = 1.0/[A~0~*T~0~(x)+A~1~*T~1~(x) ... +A~n-1~]*T~n-1~(x)] 
 where A~i~ are the Chebychev coefficients listed below and x= Fcalc/Fmax 
 Method = Robust Weighting (Prince, 1982) 
 W = [weight] * [1-(deltaF/6*sigmaF)^2^]^2^ 
 A~i~ are: 
 1.23 0.686 0.594 
;
_refine_ls_weighting_scheme calc
_refine_ls_wR_factor_all 0.0941
_refine_ls_wR_factor_gt 0.0708
_refine_ls_wR_factor_ref 0.0708
_reflns_limit_h_max 18
_reflns_limit_h_min 0
_reflns_limit_k_max 13
_reflns_limit_k_min 0
_reflns_limit_l_max 25
_reflns_limit_l_min 0
_reflns_number_gt 1861
_reflns_number_total 3472
_reflns_threshold_expression I>2.0\s(I)
_cod_data_source_file c3gc41201f.txt
_cod_data_source_block CRYSTALS_cif
_cod_depositor_comments
;
The following automatic conversions were performed:

'_symmetry_cell_setting' value 'Orthorhombic' changed to
'orthorhombic' according to
/home/saulius/struct/CIF-dictionaries/cif_core.dic dictionary named
'cif_core.dic' version 2.4.2 from 2011-04-26.

Automatic conversion script
Id: cif_fix_values 1891 2012-01-12 08:04:46Z andrius 
;
_cod_original_sg_symbol_H-M 'P b c a '
_cod_original_formula_sum 'C9 H14 Cl3 N6 O1 P1 S3'
_cod_database_code 7210452

loop_
_symmetry_equiv_pos_as_xyz
x,y,z
-x,-y,-z
-x+1/2,y+1/2,z
x+1/2,-y+1/2,-z
x,-y+1/2,z+1/2
-x,y+1/2,-z+1/2
-x+1/2,-y,z+1/2
x+1/2,y,-z+1/2

loop_
_atom_site_label
_atom_site_type_symbol
_atom_site_fract_x
_atom_site_fract_y
_atom_site_fract_z
_atom_site_U_iso_or_equiv
_atom_site_occupancy
_atom_site_adp_type
_atom_site_refinement_flags_posn
Cl1 Cl 0.30196(12) 0.38734(15) 0.89493(8) 0.0300 1.0000 Uani .
Cl2 Cl 0.29952(12) 0.37348(16) 0.60574(8) 0.0332 1.0000 Uani .
Cl3 Cl 0.4028(2) 0.6995(2) 0.96952(10) 0.0783 1.0000 Uani .
O1 O 0.4021(4) 0.5883(6) 0.5496(3) 0.0495 1.0000 Uani .
S1 S 0.35074(11) 0.67098(17) 0.70282(8) 0.0298 1.0000 Uani .
S2 S 0.60548(11) 0.61155(14) 0.83290(8) 0.0239 1.0000 Uani .
S3 S 0.59356(11) 0.62545(15) 0.66611(8) 0.0246 1.0000 Uani .
N1 N 0.3245(4) 0.7224(5) 0.8181(3) 0.0323 1.0000 Uani .
N2 N 0.2518(4) 0.8480(5) 0.7492(3) 0.0322 1.0000 Uani .
N3 N 0.5873(4) 0.4651(5) 0.9213(3) 0.0258 1.0000 Uani .
N4 N 0.6760(4) 0.6221(6) 0.9509(3) 0.0340 1.0000 Uani .
N5 N 0.5814(4) 0.4774(5) 0.5782(3) 0.0283 1.0000 Uani .
N6 N 0.6622(4) 0.6391(6) 0.5481(3) 0.0366 1.0000 Uani .
C1 C 0.3019(4) 0.7576(6) 0.7588(4) 0.0292 1.0000 Uani .
C2 C 0.3774(5) 0.6322(6) 0.8193(3) 0.0321 1.0000 Uani .
C3 C 0.4026(4) 0.5889(6) 0.7625(3) 0.0235 1.0000 Uani .
C4 C 0.6260(4) 0.5644(6) 0.9100(3) 0.0235 1.0000 Uani .
C5 C 0.5407(4) 0.4208(6) 0.8707(3) 0.0230 1.0000 Uani .
C6 C 0.5429(4) 0.4867(6) 0.8178(3) 0.0219 1.0000 Uani .
C7 C 0.6159(5) 0.5811(6) 0.5894(3) 0.0253 1.0000 Uani .
C8 C 0.5345(4) 0.4318(7) 0.6282(3) 0.0281 1.0000 Uani .
C9 C 0.5339(4) 0.4973(6) 0.6808(3) 0.0218 1.0000 Uani .
P1 P 0.47051(10) 0.46035(14) 0.75044(9) 0.0200 1.0000 Uani .
H7 H 0.2410 0.8692 0.7105 0.0384 1.0000 Uiso R
H11 H 0.3058 0.7559 0.8522 0.0383 1.0000 Uiso R
H14 H 0.2307 0.8840 0.7817 0.0383 1.0000 Uiso R
H15 H 0.5923 0.4298 0.9577 0.0322 1.0000 Uiso R
H16 H 0.7031 0.6834 0.9381 0.0403 1.0000 Uiso R
H17 H 0.6878 0.7015 0.5606 0.0422 1.0000 Uiso R
H18 H 0.6665 0.6148 0.5094 0.0424 1.0000 Uiso R
H19 H 0.6760 0.6017 0.9902 0.0404 1.0000 Uiso R
H20 H 0.5926 0.4394 0.5440 0.0335 1.0000 Uiso R
H21 H 0.3970 0.6012 0.8580 0.0391 1.0000 Uiso R
H51 H 0.5101 0.3513 0.8730 0.0292 1.0000 Uiso R
H81 H 0.5047 0.3619 0.6256 0.0342 1.0000 Uiso R

loop_
_atom_site_aniso_label
_atom_site_aniso_U_11
_atom_site_aniso_U_22
_atom_site_aniso_U_33
_atom_site_aniso_U_23
_atom_site_aniso_U_13
_atom_site_aniso_U_12
Cl1 0.0300(10) 0.0321(10) 0.0278(8) -0.0003(7) -0.0024(7) -0.0080(7)
Cl2 0.0338(10) 0.0372(11) 0.0285(9) 0.0039(7) 0.0038(7) 0.0089(8)
Cl3 0.161(3) 0.0380(13) 0.0362(11) 0.0118(10) -0.0138(15) -0.0190(16)
O1 0.055(4) 0.048(4) 0.045(3) -0.004(3) 0.004(3) 0.000(3)
S1 0.0256(9) 0.0363(10) 0.0277(8) -0.0010(8) 0.0003(7) 0.0054(8)
S2 0.0240(9) 0.0231(9) 0.0245(8) 0.0042(7) -0.0034(6) -0.0064(7)
S3 0.0266(9) 0.0232(9) 0.0241(8) -0.0030(6) 0.0044(7) -0.0075(7)
N1 0.0323(7) 0.0323(7) 0.0323(7) 0.0008(7) 0.0008(7) 0.0000(7)
N2 0.0322(7) 0.0322(7) 0.0322(7) 0.0008(7) 0.0008(7) 0.0000(7)
N3 0.029(3) 0.023(3) 0.025(3) 0.010(2) 0.001(2) 0.001(3)
N4 0.039(4) 0.037(4) 0.026(3) 0.000(3) -0.006(3) 0.000(3)
N5 0.024(3) 0.032(4) 0.029(3) -0.010(3) 0.009(2) -0.002(3)
N6 0.047(4) 0.037(4) 0.026(3) -0.005(3) 0.005(3) -0.012(3)
C1 0.013(3) 0.029(4) 0.046(4) -0.001(3) -0.003(3) 0.002(3)
C2 0.0321(8) 0.0321(8) 0.0321(8) 0.0026(8) 0.0026(8) -0.0035(8)
C3 0.0235(8) 0.0235(8) 0.0235(8) 0.0026(8) 0.0026(8) -0.0035(8)
C4 0.022(3) 0.026(4) 0.022(3) 0.002(3) 0.001(3) 0.007(3)
C5 0.015(3) 0.016(4) 0.037(4) 0.003(3) 0.006(3) 0.001(3)
C6 0.013(3) 0.019(4) 0.033(3) 0.001(3) 0.008(3) 0.000(3)
C7 0.021(3) 0.025(4) 0.030(4) -0.001(3) 0.000(3) -0.002(3)
C8 0.021(4) 0.025(4) 0.038(4) -0.011(3) 0.005(3) -0.003(3)
C9 0.016(3) 0.018(4) 0.032(3) -0.001(3) -0.002(3) 0.001(2)
P1 0.0138(7) 0.0174(8) 0.0289(7) 0.0005(8) 0.0013(7) -0.0024(6)

loop_
_atom_type_symbol
_atom_type_scat_dispersion_real
_atom_type_scat_dispersion_imag
_atom_type_scat_Cromer_Mann_a1
_atom_type_scat_Cromer_Mann_b1
_atom_type_scat_Cromer_Mann_a2
_atom_type_scat_Cromer_Mann_b2
_atom_type_scat_Cromer_Mann_a3
_atom_type_scat_Cromer_Mann_b3
_atom_type_scat_Cromer_Mann_a4
_atom_type_scat_Cromer_Mann_b4
_atom_type_scat_Cromer_Mann_c
_atom_type_scat_source
C 0.0033 0.0016 2.3100 20.8439 1.0200 10.2075 1.5886 0.5687 0.8650 51.6512 0.2156 'International Tables Vol C 4.2.6.8 and 6.1.1.4'
H 0.0000 0.0000 0.4930 10.5109 0.3229 26.1257 0.1402 3.1424 0.0408 57.7998 0.0030 'International Tables Vol C 4.2.6.8 and 6.1.1.4'
Cl 0.1484 0.1585 11.4604 0.0104 7.1964 1.1662 6.2556 18.5194 1.6455 47.7784 -9.5574 'International Tables Vol C 4.2.6.8 and 6.1.1.4'
N 0.0061 0.0033 12.2126 0.0057 3.1322 9.8933 2.0125 28.9975 1.1663 0.5826 -11.5290 'International Tables Vol C 4.2.6.8 and 6.1.1.4'
O 0.0106 0.0060 3.0485 13.2771 2.2868 5.7011 1.5463 0.3239 0.8670 32.9089 0.2508 'International Tables Vol C 4.2.6.8 and 6.1.1.4'
P 0.1023 0.0942 6.4345 1.9067 4.1791 27.1570 1.7800 0.5260 1.4908 68.1645 1.1149 'International Tables Vol C 4.2.6.8 and 6.1.1.4'
S 0.1246 0.1234 6.9053 1.4679 5.2034 22.2151 1.4379 0.2536 1.5863 56.1720 0.8669 'International Tables Vol C 4.2.6.8 and 6.1.1.4'

loop_
_geom_angle_atom_site_label_1
_geom_angle_atom_site_label_2
_geom_angle_atom_site_label_3
_geom_angle
_geom_angle_publ_flag
C1 S1 C3 91.3(3) yes
C4 S2 C6 90.1(3) yes
C7 S3 C9 90.5(3) yes
C1 N1 C2 114.3(6) yes
C1 N1 H11 122.8 no
C2 N1 H11 122.9 no
C1 N2 H7 118.9 no
C1 N2 H14 118.9 no
H7 N2 H14 122.3 no
C4 N3 C5 114.6(6) yes
C4 N3 H15 122.4 no
C5 N3 H15 123.0 no
C4 N4 H16 119.2 no
C4 N4 H19 118.8 no
H16 N4 H19 121.7 no
C7 N5 C8 114.6(6) yes
C7 N5 H20 122.4 no
C8 N5 H20 122.7 no
C7 N6 H17 118.3 no
C7 N6 H18 119.8 no
H17 N6 H18 121.9 no
S1 C1 N1 110.1(5) yes
S1 C1 N2 127.9(6) yes
N1 C1 N2 121.9(7) yes
N1 C2 C3 116.8(7) yes
N1 C2 H21 120.9 no
C3 C2 H21 122.2 no
S1 C3 C2 107.5(5) yes
S1 C3 P1 126.5(3) yes
C2 C3 P1 125.8(5) yes
S2 C4 N4 123.0(6) yes
S2 C4 N3 111.5(5) yes
N4 C4 N3 125.5(6) yes
N3 C5 C6 114.3(6) yes
N3 C5 H51 122.6 no
C6 C5 H51 123.1 no
S2 C6 C5 109.4(5) yes
S2 C6 P1 127.1(4) yes
C5 C6 P1 122.1(5) yes
S3 C7 N5 111.0(5) yes
S3 C7 N6 124.8(6) yes
N5 C7 N6 124.1(6) yes
N5 C8 C9 114.4(6) yes
N5 C8 H81 122.8 no
C9 C8 H81 122.8 no
S3 C9 C8 109.4(5) yes
S3 C9 P1 127.8(4) yes
C8 C9 P1 122.5(5) yes
C3 P1 C6 95.2(3) yes
C3 P1 C9 102.3(3) yes
C6 P1 C9 105.9(3) yes

loop_
_geom_bond_atom_site_label_1
_geom_bond_atom_site_label_2
_geom_bond_distance
_geom_bond_publ_flag
S1 C1 1.709(7) yes
S1 C3 1.753(6) yes
S2 C4 1.731(6) yes
S2 C6 1.757(7) yes
S3 C7 1.719(7) yes
S3 C9 1.765(7) yes
N1 C1 1.350(9) yes
N1 C2 1.315(9) yes
N1 H11 0.860 no
N2 C1 1.307(9) yes
N2 H7 0.862 no
N2 H14 0.860 no
N3 C4 1.313(9) yes
N3 C5 1.369(9) yes
N3 H15 0.867 no
N4 C4 1.320(9) yes
N4 H16 0.863 no
N4 H19 0.857 no
N5 C7 1.331(9) yes
N5 C8 1.367(9) yes
N5 H20 0.858 no
N6 C7 1.297(9) yes
N6 H17 0.861 no
N6 H18 0.861 no
C2 C3 1.345(9) yes
C2 H21 0.933 no
C3 P1 1.825(7) yes
C5 C6 1.347(9) yes
C5 H51 0.930 no
C6 P1 1.805(7) yes
C8 C9 1.337(9) yes
C8 H81 0.929 no
C9 P1 1.793(7) yes

loop_
_geom_hbond_atom_site_label_D
_geom_hbond_atom_site_label_H
_geom_hbond_atom_site_label_A
_geom_hbond_site_symmetry_A
_geom_hbond_angle_DHA
_geom_hbond_distance_DH
_geom_hbond_distance_HA
_geom_hbond_distance_DA
_geom_hbond_publ_flag
N5 H20 O1 2_666 156 0.86 1.99 2.791(9) yes
